data_7246454
loop_
_publ_author_name
'Xu, Zefei'
'Feng, Jinhui'
'Yao, Peiyuan'
'Wu, Qiaqing'
'Zhu, Dunming'

_publ_section_title
;
 Chemo-enzymatic synthesis of chiral 3-substituted tetrahydroquinolines by
 a sequential biocatalytic cascade and Buchwald--Hartwig cyclization
;
_journal_issue 12
_journal_name_full 'Green Chemistry'
_journal_page_first 4667
_journal_page_last 4673
_journal_paper_doi 10.1039/D3GC00047H
_journal_volume 25
_journal_year 2023
_chemical_absolute_configuration ad
_chemical_formula_moiety 'C14 H21 Br N, Cl'
_chemical_formula_sum 'C14 H21 Br Cl N'
_chemical_formula_weight 318.68
_chemical_name_systematic '(S)-N-(3-(2-bromo-3-methylphenyl)-2-methylpropyl)prop-2-en-1-amine hydrochloride'
_space_group_crystal_system orthorhombic
_space_group_IT_number 19
_space_group_name_Hall 'P 2ac 2ab'
_space_group_name_H-M_alt 'P 21 21 21'
_atom_sites_solution_hydrogens geom
_atom_sites_solution_primary dual
_audit_creation_date 2023-02-11
_audit_creation_method
;
Olex2 1.2
(compiled 2018.05.29 svn.r3508 for OlexSys, GUI svn.r5506)
;
_audit_update_record
;
2023-02-13 deposited with the CCDC.	2023-03-15 downloaded from the CCDC.
;
_cell_angle_alpha 90
_cell_angle_beta 90
_cell_angle_gamma 90
_cell_formula_units_Z 4
_cell_length_a 4.9604(2)
_cell_length_b 10.8195(4)
_cell_length_c 29.3754(10)
_cell_measurement_reflns_used 6722
_cell_measurement_temperature 113.15
_cell_measurement_theta_max 34.5790
_cell_measurement_theta_min 2.7520
_cell_volume 1576.55(10)
_computing_cell_refinement 'CrysAlisPro 1.171.42.49 (Rigaku OD, 2022)'
_computing_data_collection 'CrysAlisPro 1.171.42.49 (Rigaku OD, 2022)'
_computing_data_reduction 'CrysAlisPro 1.171.42.49 (Rigaku OD, 2022)'
_computing_molecular_graphics 'Olex2 (Dolomanov et al., 2009)'
_computing_publication_material 'Olex2 (Dolomanov et al., 2009)'
_computing_structure_refinement 'ShelXL (Sheldrick, 2015)'
_computing_structure_solution 'ShelXT (Sheldrick, 2015)'
_diffrn_ambient_temperature 113.15
_diffrn_detector 'CCD plate'
_diffrn_measured_fraction_theta_full 0.998
_diffrn_measured_fraction_theta_max 0.998
_diffrn_measurement_details
;
List of Runs (angles in degrees, time in seconds):

  # Type    Start    End  Width  t~exp~   \w     \q     \k     \f   Frames
#--------------------------------------------------------------------------
  1  \w    -66.00  60.00   0.50   10.00    --  -30.00  70.00   0.00  252
  2  \w    -66.00  60.00   0.50   10.00    --  -30.00  70.00  90.00  252
;
_diffrn_measurement_device 'abstract diffractometer'
_diffrn_measurement_device_type 'rigaku saturn 944+'
_diffrn_measurement_method '\w scans'
_diffrn_orient_matrix_type 'CrysAlisPro convention (1999,Acta A55,543-557)'
_diffrn_orient_matrix_UB_11 0.0032445000
_diffrn_orient_matrix_UB_12 0.0118258000
_diffrn_orient_matrix_UB_13 -0.0237444000
_diffrn_orient_matrix_UB_21 -0.0172649000
_diffrn_orient_matrix_UB_22 -0.0639682000
_diffrn_orient_matrix_UB_23 -0.0043864000
_diffrn_orient_matrix_UB_31 -0.1419385000
_diffrn_orient_matrix_UB_32 0.0080160000
_diffrn_orient_matrix_UB_33 0.0000006000
_diffrn_radiation_monochromator graphite
_diffrn_radiation_probe x-ray
_diffrn_radiation_type MoK\a
_diffrn_radiation_wavelength 0.71073
_diffrn_reflns_av_R_equivalents 0.0333
_diffrn_reflns_av_unetI/netI 0.0409
_diffrn_reflns_Laue_measured_fraction_full 0.998
_diffrn_reflns_Laue_measured_fraction_max 0.998
_diffrn_reflns_limit_h_max 4
_diffrn_reflns_limit_h_min -6
_diffrn_reflns_limit_k_max 13
_diffrn_reflns_limit_k_min -13
_diffrn_reflns_limit_l_max 30
_diffrn_reflns_limit_l_min -36
_diffrn_reflns_number 7454
_diffrn_reflns_point_group_measured_fraction_full 0.995
_diffrn_reflns_point_group_measured_fraction_max 0.996
_diffrn_reflns_theta_full 25.242
_diffrn_reflns_theta_max 26.372
_diffrn_reflns_theta_min 2.006
_diffrn_source 'fine-focus sealed X-ray tube'
_diffrn_source_type 'Enhance (Mo) X-ray Source'
_exptl_absorpt_coefficient_mu 2.758
_exptl_absorpt_correction_T_max 1.00000
_exptl_absorpt_correction_T_min 0.83493
_exptl_absorpt_correction_type multi-scan
_exptl_absorpt_process_details
;
CrysAlisPro 1.171.42.49 (Rigaku Oxford Diffraction, 2022)
Empirical absorption correction using spherical harmonics,
implemented in SCALE3 ABSPACK scaling algorithm.
;
_exptl_crystal_colour colourless
_exptl_crystal_colour_primary colourless
_exptl_crystal_density_diffrn 1.343
_exptl_crystal_description block
_exptl_crystal_F_000 656
_exptl_crystal_size_max 0.28
_exptl_crystal_size_mid 0.23
_exptl_crystal_size_min 0.17
_refine_diff_density_max 0.858
_refine_diff_density_min -0.275
_refine_diff_density_rms 0.076
_refine_ls_abs_structure_details
;
 Flack x determined using 1145 quotients [(I+)-(I-)]/[(I+)+(I-)]
 (Parsons, Flack and Wagner, Acta Cryst. B69 (2013) 249-259).
;
_refine_ls_abs_structure_Flack 0.010(8)
_refine_ls_extinction_method none
_refine_ls_goodness_of_fit_ref 1.088
_refine_ls_hydrogen_treatment constr
_refine_ls_matrix_type full
_refine_ls_number_parameters 156
_refine_ls_number_reflns 3206
_refine_ls_number_restraints 0
_refine_ls_restrained_S_all 1.088
_refine_ls_R_factor_all 0.0375
_refine_ls_R_factor_gt 0.0350
_refine_ls_shift/su_max 0.001
_refine_ls_shift/su_mean 0.000
_refine_ls_structure_factor_coef Fsqd
_refine_ls_weighting_details 'w=1/[\s^2^(Fo^2^)+(0.0444P)^2^+0.3839P] where P=(Fo^2^+2Fc^2^)/3'
_refine_ls_weighting_scheme calc
_refine_ls_wR_factor_gt 0.0842
_refine_ls_wR_factor_ref 0.0855
_reflns_Friedel_coverage 0.678
_reflns_Friedel_fraction_full 0.991
_reflns_Friedel_fraction_max 0.992
_reflns_number_gt 3057
_reflns_number_total 3206
_reflns_threshold_expression 'I > 2\s(I)'
_cod_data_source_file d3gc00047h2.cif
_cod_data_source_block r20230205a_autored
_cod_depositor_comments 'Adding full bibliography for 7246452--7246458.cif.'
_cod_database_code 7246454
_shelx_shelxl_version_number 2018/3
_chemical_oxdiff_formula 'C11 H10 N O'
_shelx_space_group_comment
;
The symmetry employed for this shelxl refinement is uniquely defined
by the following loop, which should always be used as a source of
symmetry information in preference to the above space-group names.
They are only intended as comments.
;
_shelx_estimated_absorpt_t_max 0.651
_shelx_estimated_absorpt_t_min 0.512
_reflns_odcompleteness_completeness 99.79
_reflns_odcompleteness_iscentric 1
_reflns_odcompleteness_theta 26.32
_olex2_refinement_description
;
1. Fixed Uiso
 At 1.2 times of:
  All C(H) groups, All C(H,H) groups, All N(H,H) groups
 At 1.5 times of:
  All C(H,H,H) groups
2.a Ternary CH refined with riding coordinates:
 C9(H9)
2.b Secondary CH2 refined with riding coordinates:
 N1(H1A,H1B), C8(H8A,H8B), C10(H10A,H10B), C11(H11A,H11B)
2.c Aromatic/amide H refined with riding coordinates:
 C3(H3), C4(H4), C5(H5), C12(H12)
2.d X=CH2 refined with riding coordinates:
 C13(H13A,H13B)
2.e Idealised Me refined as rotating group:
 C1(H1C,H1D,H1E), C14(H14A,H14B,H14C)
;
_olex2_submission_special_instructions 'No special instructions were received'
_oxdiff_exptl_absorpt_empirical_details
;
Empirical correction (ABSPACK) includes:
- Absorption correction using spherical harmonics
- Frame scaling
- Detector area scaling
;
_oxdiff_exptl_absorpt_empirical_full_max 1.180
_oxdiff_exptl_absorpt_empirical_full_min 0.662

loop_
_space_group_symop_operation_xyz
'x, y, z'
'-x+1/2, -y, z+1/2'
'-x, y+1/2, -z+1/2'
'x+1/2, -y+1/2, -z'

loop_
_atom_site_label
_atom_site_type_symbol
_atom_site_fract_x
_atom_site_fract_y
_atom_site_fract_z
_atom_site_U_iso_or_equiv
_atom_site_adp_type
_atom_site_occupancy
_atom_site_site_symmetry_order
_atom_site_calc_flag
_atom_site_refinement_flags_posn
_atom_site_refinement_flags_adp
_atom_site_refinement_flags_occupancy
_atom_site_disorder_assembly
_atom_site_disorder_group
Br1 Br 0.78520(9) 0.65675(4) 0.53059(2) 0.02864(15) Uani 1 1 d . . . . .
N1 N 0.4978(7) 0.6669(3) 0.73806(11) 0.0185(7) Uani 1 1 d . . . . .
H1A H 0.639767 0.615221 0.733231 0.022 Uiso 1 1 calc R . . . .
H1B H 0.345028 0.620340 0.738418 0.022 Uiso 1 1 calc R . . . .
C1 C 0.4848(12) 0.4723(5) 0.46573(16) 0.0376(12) Uani 1 1 d . . . . .
H1C H 0.676948 0.454080 0.461779 0.056 Uiso 1 1 calc GR . . . .
H1D H 0.447913 0.556867 0.455544 0.056 Uiso 1 1 calc GR . . . .
H1E H 0.377816 0.414086 0.447656 0.056 Uiso 1 1 calc GR . . . .
C2 C 0.4095(10) 0.4595(4) 0.51616(15) 0.0250(9) Uani 1 1 d . . . . .
C3 C 0.2185(12) 0.3713(4) 0.52956(16) 0.0381(12) Uani 1 1 d . . . . .
H3 H 0.142700 0.317096 0.507586 0.046 Uiso 1 1 calc R . . . .
C4 C 0.1387(11) 0.3627(5) 0.57512(18) 0.0397(13) Uani 1 1 d . . . . .
H4 H 0.002518 0.305014 0.583180 0.048 Uiso 1 1 calc R . . . .
C5 C 0.2500(11) 0.4343(4) 0.60830(15) 0.0300(11) Uani 1 1 d . . . . .
H5 H 0.193790 0.425070 0.639027 0.036 Uiso 1 1 calc R . . . .
C6 C 0.4548(9) 0.5250(4) 0.59658(15) 0.0235(9) Uani 1 1 d . . . . .
C7 C 0.5234(9) 0.5355(4) 0.55004(14) 0.0215(9) Uani 1 1 d . . . . .
C8 C 0.5776(9) 0.6035(4) 0.63479(15) 0.0252(10) Uani 1 1 d . . . . .
H8A H 0.737515 0.647546 0.622804 0.030 Uiso 1 1 calc R . . . .
H8B H 0.639194 0.548161 0.659523 0.030 Uiso 1 1 calc R . . . .
C9 C 0.3778(9) 0.6997(4) 0.65483(15) 0.0218(9) Uani 1 1 d . . . . .
H9 H 0.204766 0.656067 0.661747 0.026 Uiso 1 1 calc R . . . .
C10 C 0.4815(10) 0.7587(4) 0.69933(14) 0.0222(9) Uani 1 1 d . . . . .
H10A H 0.662651 0.794141 0.693910 0.027 Uiso 1 1 calc R . . . .
H10B H 0.359646 0.827061 0.708134 0.027 Uiso 1 1 calc R . . . .
C11 C 0.5314(10) 0.7294(4) 0.78400(14) 0.0250(10) Uani 1 1 d . . . . .
H11A H 0.697885 0.779855 0.783831 0.030 Uiso 1 1 calc R . . . .
H11B H 0.376884 0.785412 0.789484 0.030 Uiso 1 1 calc R . . . .
C12 C 0.5469(11) 0.6358(4) 0.82171(15) 0.0325(11) Uani 1 1 d . . . . .
H12 H 0.682277 0.573907 0.819820 0.039 Uiso 1 1 calc R . . . .
C13 C 0.3864(18) 0.6342(6) 0.8568(2) 0.083(3) Uani 1 1 d . . . . .
H13A H 0.248983 0.694882 0.859743 0.099 Uiso 1 1 calc R . . . .
H13B H 0.406879 0.572434 0.879560 0.099 Uiso 1 1 calc R . . . .
C14 C 0.3166(11) 0.8040(4) 0.61987(16) 0.0319(11) Uani 1 1 d . . . . .
H14A H 0.481297 0.851425 0.614018 0.048 Uiso 1 1 calc GR . . . .
H14B H 0.177621 0.858940 0.632203 0.048 Uiso 1 1 calc GR . . . .
H14C H 0.252430 0.767261 0.591360 0.048 Uiso 1 1 calc GR . . . .
Cl1 Cl -0.0058(2) 0.48524(9) 0.73765(4) 0.0226(2) Uani 1 1 d . . . . .

loop_
_atom_site_aniso_label
_atom_site_aniso_U_11
_atom_site_aniso_U_22
_atom_site_aniso_U_33
_atom_site_aniso_U_23
_atom_site_aniso_U_13
_atom_site_aniso_U_12
Br1 0.0246(2) 0.0325(2) 0.0289(2) 0.0012(2) 0.00135(19) -0.0034(2)
N1 0.0150(15) 0.0159(16) 0.0248(17) -0.0021(14) 0.0014(14) -0.0010(16)
C1 0.053(3) 0.035(3) 0.025(2) -0.007(2) -0.002(3) 0.002(3)
C2 0.028(2) 0.020(2) 0.026(2) -0.0021(17) -0.0043(19) 0.0072(19)
C3 0.056(3) 0.026(2) 0.032(2) -0.011(2) -0.011(3) -0.002(2)
C4 0.044(3) 0.027(3) 0.048(3) -0.001(2) 0.008(2) -0.010(2)
C5 0.041(3) 0.027(2) 0.021(2) -0.0038(16) 0.001(2) 0.010(2)
C6 0.022(2) 0.024(2) 0.024(2) -0.0004(17) -0.0053(18) 0.0062(19)
C7 0.018(2) 0.021(2) 0.026(2) -0.0007(17) -0.0017(18) 0.0015(19)
C8 0.022(2) 0.031(2) 0.023(2) 0.0003(19) -0.0048(19) 0.006(2)
C9 0.020(2) 0.020(2) 0.025(2) -0.0019(17) -0.0055(18) -0.0017(18)
C10 0.026(2) 0.0184(19) 0.022(2) 0.0010(16) -0.0021(19) 0.001(2)
C11 0.033(3) 0.022(2) 0.020(2) -0.0028(17) -0.003(2) 0.000(2)
C12 0.048(3) 0.023(2) 0.027(2) -0.0020(18) -0.001(2) 0.004(2)
C13 0.137(8) 0.057(4) 0.054(4) 0.022(3) 0.054(5) 0.043(5)
C14 0.040(3) 0.025(2) 0.030(2) 0.0007(18) -0.010(2) 0.004(2)
Cl1 0.0175(5) 0.0195(5) 0.0307(5) 0.0015(4) 0.0024(4) -0.0002(4)

loop_
_atom_type_symbol
_atom_type_description
_atom_type_scat_dispersion_real
_atom_type_scat_dispersion_imag
_atom_type_scat_source
C C 0.0033 0.0016 'International Tables Vol C Tables 4.2.6.8 and 6.1.1.4'
H H 0.0000 0.0000 'International Tables Vol C Tables 4.2.6.8 and 6.1.1.4'
Br Br -0.2901 2.4595 'International Tables Vol C Tables 4.2.6.8 and 6.1.1.4'
Cl Cl 0.1484 0.1585 'International Tables Vol C Tables 4.2.6.8 and 6.1.1.4'
N N 0.0061 0.0033 'International Tables Vol C Tables 4.2.6.8 and 6.1.1.4'

loop_
_geom_angle_atom_site_label_1
_geom_angle_atom_site_label_2
_geom_angle_atom_site_label_3
_geom_angle
_geom_angle_site_symmetry_1
_geom_angle_site_symmetry_3
_geom_angle_publ_flag
H1A N1 H1B 107.8 . . ?
C10 N1 H1A 109.1 . . ?
C10 N1 H1B 109.1 . . ?
C10 N1 C11 112.4(3) . . ?
C11 N1 H1A 109.1 . . ?
C11 N1 H1B 109.1 . . ?
H1C C1 H1D 109.5 . . ?
H1C C1 H1E 109.5 . . ?
H1D C1 H1E 109.5 . . ?
C2 C1 H1C 109.5 . . ?
C2 C1 H1D 109.5 . . ?
C2 C1 H1E 109.5 . . ?
C3 C2 C1 119.8(4) . . ?
C3 C2 C7 118.0(4) . . ?
C7 C2 C1 122.1(4) . . ?
C2 C3 H3 119.8 . . ?
C4 C3 C2 120.4(4) . . ?
C4 C3 H3 119.8 . . ?
C3 C4 H4 118.9 . . ?
C5 C4 C3 122.2(5) . . ?
C5 C4 H4 118.9 . . ?
C4 C5 H5 120.1 . . ?
C4 C5 C6 119.8(4) . . ?
C6 C5 H5 120.1 . . ?
C5 C6 C8 118.6(4) . . ?
C7 C6 C5 116.8(4) . . ?
C7 C6 C8 124.6(4) . . ?
C2 C7 Br1 117.2(3) . . ?
C2 C7 C6 122.7(4) . . ?
C6 C7 Br1 120.2(3) . . ?
C6 C8 H8A 108.9 . . ?
C6 C8 H8B 108.9 . . ?
C6 C8 C9 113.3(4) . . ?
H8A C8 H8B 107.7 . . ?
C9 C8 H8A 108.9 . . ?
C9 C8 H8B 108.9 . . ?
C8 C9 H9 108.0 . . ?
C8 C9 C14 111.1(4) . . ?
C10 C9 C8 112.7(4) . . ?
C10 C9 H9 108.0 . . ?
C10 C9 C14 108.9(3) . . ?
C14 C9 H9 108.0 . . ?
N1 C10 C9 112.6(3) . . ?
N1 C10 H10A 109.1 . . ?
N1 C10 H10B 109.1 . . ?
C9 C10 H10A 109.1 . . ?
C9 C10 H10B 109.1 . . ?
H10A C10 H10B 107.8 . . ?
N1 C11 H11A 109.4 . . ?
N1 C11 H11B 109.4 . . ?
H11A C11 H11B 108.0 . . ?
C12 C11 N1 111.1(3) . . ?
C12 C11 H11A 109.4 . . ?
C12 C11 H11B 109.4 . . ?
C11 C12 H12 117.9 . . ?
C13 C12 C11 124.1(5) . . ?
C13 C12 H12 117.9 . . ?
C12 C13 H13A 120.0 . . ?
C12 C13 H13B 120.0 . . ?
H13A C13 H13B 120.0 . . ?
C9 C14 H14A 109.5 . . ?
C9 C14 H14B 109.5 . . ?
C9 C14 H14C 109.5 . . ?
H14A C14 H14B 109.5 . . ?
H14A C14 H14C 109.5 . . ?
H14B C14 H14C 109.5 . . ?

loop_
_geom_bond_atom_site_label_1
_geom_bond_atom_site_label_2
_geom_bond_distance
_geom_bond_site_symmetry_2
_geom_bond_publ_flag
Br1 C7 1.932(4) . ?
N1 H1A 0.9100 . ?
N1 H1B 0.9100 . ?
N1 C10 1.512(5) . ?
N1 C11 1.519(5) . ?
C1 H1C 0.9800 . ?
C1 H1D 0.9800 . ?
C1 H1E 0.9800 . ?
C1 C2 1.534(6) . ?
C2 C3 1.401(7) . ?
C2 C7 1.409(6) . ?
C3 H3 0.9500 . ?
C3 C4 1.398(7) . ?
C4 H4 0.9500 . ?
C4 C5 1.362(7) . ?
C5 H5 0.9500 . ?
C5 C6 1.454(7) . ?
C6 C7 1.413(6) . ?
C6 C8 1.534(6) . ?
C8 H8A 0.9900 . ?
C8 H8B 0.9900 . ?
C8 C9 1.553(6) . ?
C9 H9 1.0000 . ?
C9 C10 1.543(6) . ?
C9 C14 1.556(6) . ?
C10 H10A 0.9900 . ?
C10 H10B 0.9900 . ?
C11 H11A 0.9900 . ?
C11 H11B 0.9900 . ?
C11 C12 1.503(6) . ?
C12 H12 0.9500 . ?
C12 C13 1.304(8) . ?
C13 H13A 0.9500 . ?
C13 H13B 0.9500 . ?
C14 H14A 0.9800 . ?
C14 H14B 0.9800 . ?
C14 H14C 0.9800 . ?

loop_
_geom_torsion_atom_site_label_1
_geom_torsion_atom_site_label_2
_geom_torsion_atom_site_label_3
_geom_torsion_atom_site_label_4
_geom_torsion
_geom_torsion_site_symmetry_1
_geom_torsion_site_symmetry_2
_geom_torsion_site_symmetry_3
_geom_torsion_site_symmetry_4
_geom_torsion_publ_flag
N1 C11 C12 C13 -123.7(7) . . . . ?
C1 C2 C3 C4 -177.0(5) . . . . ?
C1 C2 C7 Br1 -0.8(6) . . . . ?
C1 C2 C7 C6 179.8(4) . . . . ?
C2 C3 C4 C5 -3.1(8) . . . . ?
C3 C2 C7 Br1 -179.8(3) . . . . ?
C3 C2 C7 C6 0.8(7) . . . . ?
C3 C4 C5 C6 1.2(8) . . . . ?
C4 C5 C6 C7 1.5(7) . . . . ?
C4 C5 C6 C8 -179.6(4) . . . . ?
C5 C6 C7 Br1 178.1(3) . . . . ?
C5 C6 C7 C2 -2.5(6) . . . . ?
C5 C6 C8 C9 -70.2(5) . . . . ?
C6 C8 C9 C10 168.0(4) . . . . ?
C6 C8 C9 C14 -69.5(5) . . . . ?
C7 C2 C3 C4 2.0(7) . . . . ?
C7 C6 C8 C9 108.7(5) . . . . ?
C8 C6 C7 Br1 -0.8(6) . . . . ?
C8 C6 C7 C2 178.6(4) . . . . ?
C8 C9 C10 N1 -66.7(5) . . . . ?
C10 N1 C11 C12 -180.0(4) . . . . ?
C11 N1 C10 C9 -165.7(4) . . . . ?
C14 C9 C10 N1 169.5(4) . . . . ?
